data_7250480
loop_
_publ_author_name
'Bahrani-Pour, Maryam'
'Beheshti, Azizolla'
'Sedaghat, Tahereh'
'Samiee, Sepideh'
'Soleymani-babadi, Susan'
'Shakeri, Fatemeh'
'Janczak, Jan'
'Parisi, Emmanuele'

_publ_section_title
;
 Effect of anion variation on the iodine adsorption capacity of new
 silver(i)-dithione coordination polymers
;
_journal_issue 24
_journal_name_full CrystEngComm
_journal_page_first 4102
_journal_page_last 4115
_journal_paper_doi 10.1039/D5CE00275C
_journal_volume 27
_journal_year 2025
_chemical_formula_moiety 'C32 H36 Ag N8 S4, N O3'
_chemical_formula_sum 'C32 H36 Ag N9 O3 S4'
_chemical_formula_weight 830.81
_space_group_crystal_system triclinic
_space_group_IT_number 2
_space_group_name_Hall '-P 1'
_space_group_name_H-M_alt 'P -1'
_atom_sites_solution_hydrogens geom
_atom_sites_solution_primary direct
_atom_sites_solution_secondary difmap
_audit_creation_method SHELXL-2018/3
_audit_update_record
;
2025-04-26 deposited with the CCDC.	2025-05-13 downloaded from the CCDC.
;
_cell_angle_alpha 87.868(6)
_cell_angle_beta 81.755(5)
_cell_angle_gamma 86.775(5)
_cell_formula_units_Z 2
_cell_length_a 8.2259(4)
_cell_length_b 12.9200(10)
_cell_length_c 16.5893(12)
_cell_measurement_reflns_used 2682
_cell_measurement_temperature 100(2)
_cell_measurement_theta_max 26.1670
_cell_measurement_theta_min 2.8680
_cell_volume 1741.3(2)
_computing_cell_refinement
;
CrysAlisPro 1.171.42.93a (Rigaku Oxford Diffraction, 2023)
;
_computing_data_collection
;
CrysAlisPro 1.171.42.93a (Rigaku Oxford Diffraction, 2023)
;
_computing_data_reduction
;
CrysAlisPro 1.171.42.93a (Rigaku Oxford Diffraction, 2023)
;
_computing_molecular_graphics
;
Brandenburg & Putz (2006). Diamond 3.0. Crystal and Molecular
Structure Visualisation, University of Bonn, Germany
;
_computing_publication_material 'SHELXL-2018/3 (Sheldrick, 2018)'
_computing_structure_refinement 'SHELXL-2018/3 (Sheldrick, 2018)'
_computing_structure_solution 'SHELXT 2014/5 (Sheldrick, 2014)'
_diffrn_ambient_temperature 100(2)
_diffrn_detector 'CCD plate'
_diffrn_detector_area_resol_mean 10.6249
_diffrn_measured_fraction_theta_full 0.999
_diffrn_measured_fraction_theta_max 0.992
_diffrn_measurement_device 'four-circle diffractometer'
_diffrn_measurement_device_type 'Xcalibur, Atlas'
_diffrn_measurement_method \w-scan
_diffrn_radiation_type MoK\a
_diffrn_radiation_wavelength 0.71073
_diffrn_reflns_av_R_equivalents 0.0771
_diffrn_reflns_av_unetI/netI 0.0791
_diffrn_reflns_Laue_measured_fraction_full 0.999
_diffrn_reflns_Laue_measured_fraction_max 0.992
_diffrn_reflns_limit_h_max 10
_diffrn_reflns_limit_h_min -10
_diffrn_reflns_limit_k_max 16
_diffrn_reflns_limit_k_min -16
_diffrn_reflns_limit_l_max 20
_diffrn_reflns_limit_l_min -21
_diffrn_reflns_number 25600
_diffrn_reflns_point_group_measured_fraction_full 0.999
_diffrn_reflns_point_group_measured_fraction_max 0.992
_diffrn_reflns_theta_full 25.242
_diffrn_reflns_theta_max 26.999
_diffrn_reflns_theta_min 2.482
_diffrn_source 'fine-focus sealed X-ray tube'
_exptl_absorpt_coefficient_mu 0.867
_exptl_absorpt_correction_T_max 1.0000
_exptl_absorpt_correction_T_min 0.9024
_exptl_absorpt_correction_type multi-scan
_exptl_absorpt_process_details
;
CrysAlisPro 1.171.42.93a (Rigaku Oxford Diffraction, 2023)
Empirical absorption correction using spherical harmonics,
implemented in SCALE3 ABSPACK scaling algorithm.
;
_exptl_crystal_colour colourless
_exptl_crystal_density_diffrn 1.585
_exptl_crystal_description needle
_exptl_crystal_F_000 852
_exptl_crystal_size_max 0.232
_exptl_crystal_size_mid 0.038
_exptl_crystal_size_min 0.034
_refine_diff_density_max 0.727
_refine_diff_density_min -0.766
_refine_diff_density_rms 0.147
_refine_ls_extinction_method none
_refine_ls_goodness_of_fit_ref 0.977
_refine_ls_hydrogen_treatment constr
_refine_ls_matrix_type full
_refine_ls_number_parameters 446
_refine_ls_number_reflns 7546
_refine_ls_number_restraints 0
_refine_ls_restrained_S_all 0.977
_refine_ls_R_factor_all 0.1513
_refine_ls_R_factor_gt 0.0666
_refine_ls_shift/su_max 0.001
_refine_ls_shift/su_mean 0.000
_refine_ls_structure_factor_coef Fsqd
_refine_ls_weighting_details 'w=1/[\s^2^(Fo^2^)+(0.0002P)^2^] where P=(Fo^2^+2Fc^2^)/3'
_refine_ls_weighting_scheme calc
_refine_ls_wR_factor_gt 0.0682
_refine_ls_wR_factor_ref 0.0806
_reflns_Friedel_coverage 0.000
_reflns_number_gt 4197
_reflns_number_total 7546
_reflns_threshold_expression 'I > 2\s(I)'
_cod_data_source_file d5ce00275c2.cif
_cod_data_source_block MB119_100
_cod_depositor_comments 'Adding full bibliography for 7250475--7250481.cif.'
_cod_database_code 7250480
_shelx_shelxl_version_number 2018/3
_shelx_space_group_comment
;
The symmetry employed for this shelxl refinement is uniquely defined
by the following loop, which should always be used as a source of
symmetry information in preference to the above space-group names.
They are only intended as comments.
;
_shelx_estimated_absorpt_t_min 0.824
_shelx_estimated_absorpt_t_max 0.971
_exptl_absorpt_special_details
;
Empirical correction (ABSPACK) includes:
- Absorption correction using spherical harmonics
- Frame scaling
;

loop_
_space_group_symop_operation_xyz
'x, y, z'
'-x, -y, -z'

loop_
_atom_site_label
_atom_site_type_symbol
_atom_site_fract_x
_atom_site_fract_y
_atom_site_fract_z
_atom_site_U_iso_or_equiv
_atom_site_adp_type
_atom_site_occupancy
_atom_site_site_symmetry_order
_atom_site_calc_flag
_atom_site_refinement_flags_posn
_atom_site_refinement_flags_adp
_atom_site_refinement_flags_occupancy
_atom_site_disorder_assembly
_atom_site_disorder_group
Ag Ag 0.69226(5) 0.76082(4) 0.17784(3) 0.02078(12) Uani 1 1 d . . . . .
S1 S 0.38408(15) 0.73458(11) 0.21429(8) 0.0212(4) Uani 1 1 d . . . . .
S2 S 0.11817(14) 0.26909(11) 0.71258(8) 0.0182(3) Uani 1 1 d . . . . .
S3 S 0.80494(15) 0.61945(11) 0.07582(8) 0.0191(3) Uani 1 1 d . . . . .
S4 S 0.26132(16) 0.06755(11) -0.09239(8) 0.0234(4) Uani 1 1 d . . . . .
C1 C 0.3199(5) 0.7934(4) 0.3041(3) 0.0142(12) Uani 1 1 d . . . . .
N1 N 0.2249(4) 0.8830(3) 0.3144(2) 0.0170(10) Uani 1 1 d . . . . .
C2 C 0.1953(5) 0.9059(4) 0.3960(3) 0.0185(13) Uani 1 1 d . . . . .
H2 H 0.130276 0.963486 0.418953 0.022 Uiso 1 1 calc R U . . .
C3 C 0.2744(5) 0.8326(4) 0.4370(3) 0.0193(13) Uani 1 1 d . . . . .
H3 H 0.276475 0.827986 0.494100 0.023 Uiso 1 1 calc R U . . .
N2 N 0.3532(4) 0.7643(3) 0.3789(2) 0.0136(10) Uani 1 1 d . . . . .
C4 C 0.1630(6) 0.9442(4) 0.2492(3) 0.0237(14) Uani 1 1 d . . . . .
H4A H 0.064304 0.913771 0.235486 0.036 Uiso 1 1 calc R U . . .
H4B H 0.247409 0.944927 0.201074 0.036 Uiso 1 1 calc R U . . .
H4C H 0.135348 1.015396 0.266872 0.036 Uiso 1 1 calc R U . . .
C5 C 0.4547(5) 0.6719(4) 0.3996(3) 0.0196(13) Uani 1 1 d . . . . .
H5A H 0.523111 0.690557 0.440769 0.023 Uiso 1 1 calc R U . . .
H5B H 0.529757 0.650696 0.350200 0.023 Uiso 1 1 calc R U . . .
C6 C 0.3554(5) 0.5814(4) 0.4322(3) 0.0156(12) Uani 1 1 d . . . . .
C7 C 0.3004(5) 0.5137(4) 0.3796(3) 0.0163(13) Uani 1 1 d . . . . .
H7 H 0.325191 0.524903 0.322343 0.020 Uiso 1 1 calc R U . . .
C8 C 0.2093(5) 0.4297(4) 0.4104(3) 0.0198(13) Uani 1 1 d . . . . .
H8 H 0.174458 0.383325 0.374001 0.024 Uiso 1 1 calc R U . . .
C9 C 0.1692(5) 0.4132(4) 0.4937(3) 0.0148(13) Uani 1 1 d . . . . .
C10 C 0.2208(5) 0.4829(4) 0.5459(3) 0.0169(13) Uani 1 1 d . . . . .
H10 H 0.190757 0.473632 0.603058 0.020 Uiso 1 1 calc R U . . .
C11 C 0.3153(5) 0.5655(4) 0.5161(3) 0.0166(13) Uani 1 1 d . . . . .
H11 H 0.352311 0.610849 0.552693 0.020 Uiso 1 1 calc R U . . .
C12 C 0.0641(5) 0.3247(4) 0.5278(3) 0.0186(13) Uani 1 1 d . . . . .
H12A H -0.010167 0.348039 0.576798 0.022 Uiso 1 1 calc R U . . .
H12B H -0.005193 0.306478 0.486815 0.022 Uiso 1 1 calc R U . . .
N3 N 0.1612(4) 0.2316(3) 0.5497(2) 0.0142(10) Uani 1 1 d . . . . .
C13 C 0.2323(5) 0.1584(4) 0.4953(3) 0.0187(13) Uani 1 1 d . . . . .
H13 H 0.232279 0.161051 0.437997 0.022 Uiso 1 1 calc R U . . .
C14 C 0.3008(6) 0.0831(4) 0.5383(3) 0.0217(14) Uani 1 1 d . . . . .
H14 H 0.359482 0.022268 0.517126 0.026 Uiso 1 1 calc R U . . .
N4 N 0.2713(4) 0.1094(3) 0.6194(2) 0.0159(10) Uani 1 1 d . . . . .
C15 C 0.1864(5) 0.2026(4) 0.6268(3) 0.0148(12) Uani 1 1 d . . . . .
C16 C 0.3238(6) 0.0445(4) 0.6851(3) 0.0236(14) Uani 1 1 d . . . . .
H16A H 0.428448 0.067548 0.697876 0.035 Uiso 1 1 calc R U . . .
H16B H 0.338076 -0.027740 0.668323 0.035 Uiso 1 1 calc R U . . .
H16C H 0.240380 0.049936 0.733446 0.035 Uiso 1 1 calc R U . . .
C17 C 0.8993(6) 0.5345(4) 0.1379(3) 0.0157(12) Uani 1 1 d . . . . .
N5 N 0.8301(4) 0.4713(3) 0.1980(2) 0.0123(10) Uani 1 1 d . . . . .
C18 C 0.9500(6) 0.4125(4) 0.2329(3) 0.0199(13) Uani 1 1 d . . . . .
H18 H 0.933746 0.361709 0.275729 0.024 Uiso 1 1 calc R U . . .
C19 C 1.0955(6) 0.4435(4) 0.1923(3) 0.0203(13) Uani 1 1 d . . . . .
H19 H 1.201504 0.418170 0.202585 0.024 Uiso 1 1 calc R U . . .
N6 N 1.0645(4) 0.5163(3) 0.1348(2) 0.0171(10) Uani 1 1 d . . . . .
C20 C 1.1890(5) 0.5699(4) 0.0797(3) 0.0246(14) Uani 1 1 d . . . . .
H20A H 1.139341 0.601635 0.033897 0.037 Uiso 1 1 calc R U . . .
H20B H 1.278336 0.520170 0.059222 0.037 Uiso 1 1 calc R U . . .
H20C H 1.232954 0.623978 0.109122 0.037 Uiso 1 1 calc R U . . .
C21 C 0.6523(5) 0.4646(4) 0.2253(3) 0.0174(13) Uani 1 1 d . . . . .
H21A H 0.594387 0.530379 0.210739 0.021 Uiso 1 1 calc R U . . .
H21B H 0.632875 0.455166 0.285308 0.021 Uiso 1 1 calc R U . . .
C22 C 0.5819(5) 0.3753(4) 0.1869(3) 0.0146(12) Uani 1 1 d . . . . .
C23 C 0.5534(5) 0.3831(4) 0.1061(3) 0.0189(13) Uani 1 1 d . . . . .
H23 H 0.576284 0.445357 0.075324 0.023 Uiso 1 1 calc R U . . .
C24 C 0.4924(5) 0.3016(4) 0.0701(3) 0.0178(13) Uani 1 1 d . . . . .
H24 H 0.474410 0.308458 0.014828 0.021 Uiso 1 1 calc R U . . .
C25 C 0.4568(5) 0.2089(4) 0.1140(3) 0.0136(12) Uani 1 1 d . . . . .
C26 C 0.4845(5) 0.2021(4) 0.1946(3) 0.0227(14) Uani 1 1 d . . . . .
H26 H 0.459938 0.140157 0.225505 0.027 Uiso 1 1 calc R U . . .
C27 C 0.5469(5) 0.2830(4) 0.2314(3) 0.0230(14) Uani 1 1 d . . . . .
H27 H 0.565712 0.275799 0.286569 0.028 Uiso 1 1 calc R U . . .
C28 C 0.3914(5) 0.1202(4) 0.0753(3) 0.0237(14) Uani 1 1 d . . . . .
H28A H 0.458598 0.107743 0.021744 0.028 Uiso 1 1 calc R U . . .
H28B H 0.401607 0.056847 0.109987 0.028 Uiso 1 1 calc R U . . .
N7 N 0.2191(4) 0.1394(3) 0.0637(2) 0.0154(10) Uani 1 1 d . . . . .
C29 C 0.0940(5) 0.1796(4) 0.1210(3) 0.0184(13) Uani 1 1 d . . . . .
H29 H 0.103752 0.199108 0.174693 0.022 Uiso 1 1 calc R U . . .
C30 C -0.0434(6) 0.1853(4) 0.0859(3) 0.0197(13) Uani 1 1 d . . . . .
H30 H -0.149136 0.210558 0.110202 0.024 Uiso 1 1 calc R U . . .
N8 N -0.0045(4) 0.1484(3) 0.0084(2) 0.0157(10) Uani 1 1 d . . . . .
C31 C 0.1588(6) 0.1205(4) -0.0063(3) 0.0156(12) Uani 1 1 d . . . . .
C32 C -0.1152(5) 0.1451(4) -0.0528(3) 0.0260(14) Uani 1 1 d . . . . .
H32A H -0.227281 0.166080 -0.028484 0.039 Uiso 1 1 calc R U . . .
H32B H -0.113147 0.074359 -0.072480 0.039 Uiso 1 1 calc R U . . .
H32C H -0.079272 0.192567 -0.098525 0.039 Uiso 1 1 calc R U . . .
N9 N 0.0638(6) -0.1812(4) 0.6420(3) 0.0227(11) Uani 1 1 d . . . . .
O1 O 0.1903(5) -0.2340(4) 0.6339(2) 0.0551(15) Uani 1 1 d . . . . .
O2 O -0.0769(4) -0.1978(3) 0.6752(2) 0.0328(11) Uani 1 1 d . . . . .
O3 O 0.0825(5) -0.0892(4) 0.6058(3) 0.0646(14) Uani 1 1 d . . . . .

loop_
_atom_site_aniso_label
_atom_site_aniso_U_11
_atom_site_aniso_U_22
_atom_site_aniso_U_33
_atom_site_aniso_U_23
_atom_site_aniso_U_13
_atom_site_aniso_U_12
Ag 0.0215(2) 0.0216(3) 0.0179(3) -0.0024(2) 0.00202(18) 0.00063(19)
S1 0.0184(7) 0.0271(10) 0.0185(8) -0.0096(7) -0.0020(6) 0.0005(6)
S2 0.0182(7) 0.0180(9) 0.0174(8) -0.0027(7) 0.0000(6) 0.0021(6)
S3 0.0225(7) 0.0185(9) 0.0153(8) -0.0018(7) -0.0012(6) 0.0032(6)
S4 0.0320(8) 0.0177(9) 0.0181(8) -0.0002(7) 0.0033(7) 0.0029(7)
C1 0.012(3) 0.020(3) 0.012(3) 0.005(3) -0.004(2) -0.008(2)
N1 0.016(2) 0.019(3) 0.016(3) 0.003(2) -0.004(2) 0.001(2)
C2 0.017(3) 0.021(4) 0.017(3) -0.005(3) 0.001(2) -0.006(3)
C3 0.017(3) 0.023(4) 0.019(3) -0.008(3) -0.002(2) -0.005(3)
N2 0.009(2) 0.012(3) 0.020(3) -0.001(2) -0.0011(19) -0.0006(19)
C4 0.020(3) 0.022(4) 0.027(4) 0.005(3) -0.001(3) 0.003(3)
C5 0.017(3) 0.018(3) 0.024(3) 0.001(3) -0.001(2) -0.002(2)
C6 0.012(3) 0.014(3) 0.021(3) 0.001(3) -0.004(2) 0.006(2)
C7 0.013(3) 0.023(4) 0.013(3) -0.005(3) 0.000(2) -0.002(2)
C8 0.017(3) 0.020(4) 0.024(4) -0.004(3) -0.007(3) 0.000(2)
C9 0.007(2) 0.021(4) 0.017(3) -0.003(3) -0.002(2) 0.005(2)
C10 0.016(3) 0.020(4) 0.013(3) -0.001(3) -0.002(2) 0.007(2)
C11 0.014(3) 0.014(3) 0.024(3) 0.001(3) -0.009(2) 0.001(2)
C12 0.013(3) 0.029(4) 0.013(3) -0.004(3) -0.001(2) 0.000(3)
N3 0.007(2) 0.014(3) 0.022(3) -0.003(2) -0.005(2) 0.0022(19)
C13 0.018(3) 0.025(4) 0.012(3) -0.006(3) 0.003(2) -0.004(3)
C14 0.018(3) 0.024(4) 0.024(4) -0.008(3) -0.003(3) 0.003(3)
N4 0.019(2) 0.014(3) 0.014(3) 0.001(2) -0.003(2) 0.001(2)
C15 0.008(2) 0.017(3) 0.021(3) -0.003(3) -0.004(2) -0.005(2)
C16 0.024(3) 0.020(4) 0.028(4) -0.003(3) -0.012(3) 0.006(3)
C17 0.018(3) 0.016(3) 0.012(3) -0.005(3) 0.004(2) 0.001(2)
N5 0.011(2) 0.014(3) 0.010(2) -0.001(2) 0.0007(19) 0.0010(19)
C18 0.024(3) 0.016(3) 0.020(3) 0.006(3) -0.006(3) 0.000(3)
C19 0.019(3) 0.024(4) 0.019(3) -0.003(3) -0.009(3) 0.005(3)
N6 0.012(2) 0.019(3) 0.019(3) -0.003(2) 0.000(2) 0.002(2)
C20 0.017(3) 0.025(4) 0.031(4) -0.007(3) 0.002(3) -0.004(3)
C21 0.017(3) 0.022(4) 0.011(3) -0.003(3) 0.006(2) 0.002(2)
C22 0.005(2) 0.017(3) 0.022(3) 0.001(3) -0.004(2) 0.004(2)
C23 0.015(3) 0.023(4) 0.017(3) 0.006(3) 0.000(2) 0.001(2)
C24 0.006(2) 0.024(4) 0.022(3) 0.001(3) 0.000(2) 0.004(2)
C25 0.003(2) 0.020(4) 0.017(3) -0.005(3) 0.000(2) 0.002(2)
C26 0.021(3) 0.020(4) 0.027(4) 0.005(3) -0.005(3) -0.006(3)
C27 0.024(3) 0.025(4) 0.021(3) 0.003(3) -0.006(3) -0.003(3)
C28 0.015(3) 0.028(4) 0.028(4) -0.002(3) -0.005(3) 0.003(3)
N7 0.012(2) 0.019(3) 0.016(3) -0.003(2) -0.003(2) -0.0017(19)
C29 0.021(3) 0.019(3) 0.015(3) -0.002(3) 0.003(2) -0.003(2)
C30 0.013(3) 0.023(4) 0.020(3) -0.004(3) 0.005(2) 0.003(2)
N8 0.019(2) 0.017(3) 0.011(3) 0.000(2) -0.001(2) -0.004(2)
C31 0.022(3) 0.009(3) 0.014(3) 0.008(2) -0.001(2) -0.005(2)
C32 0.025(3) 0.031(4) 0.025(4) -0.001(3) -0.010(3) -0.002(3)
N9 0.049(3) 0.005(3) 0.016(3) 0.000(2) -0.007(3) -0.005(3)
O1 0.035(2) 0.082(4) 0.042(3) 0.001(3) 0.001(2) 0.031(3)
O2 0.033(2) 0.040(3) 0.025(3) 0.003(2) 0.001(2) -0.015(2)
O3 0.068(3) 0.054(4) 0.069(4) -0.010(3) -0.002(3) -0.001(3)

loop_
_atom_type_symbol
_atom_type_description
_atom_type_scat_dispersion_real
_atom_type_scat_dispersion_imag
_atom_type_scat_source
C C 0.0033 0.0016 'International Tables Vol C Tables 4.2.6.8 and 6.1.1.4'
H H 0.0000 0.0000 'International Tables Vol C Tables 4.2.6.8 and 6.1.1.4'
N N 0.0061 0.0033 'International Tables Vol C Tables 4.2.6.8 and 6.1.1.4'
O O 0.0106 0.0060 'International Tables Vol C Tables 4.2.6.8 and 6.1.1.4'
S S 0.1246 0.1234 'International Tables Vol C Tables 4.2.6.8 and 6.1.1.4'
Ag Ag -0.8971 1.1015 'International Tables Vol C Tables 4.2.6.8 and 6.1.1.4'

loop_
_geom_angle_atom_site_label_1
_geom_angle_atom_site_label_2
_geom_angle_atom_site_label_3
_geom_angle
_geom_angle_site_symmetry_1
_geom_angle_site_symmetry_3
_geom_angle_publ_flag
S1 Ag S2 119.73(4) . 2_666 ?
S1 Ag S3 106.15(4) . . ?
S2 Ag S3 101.71(4) 2_666 . ?
S1 Ag S4 110.05(5) . 2_665 ?
S2 Ag S4 113.84(5) 2_666 2_665 ?
S3 Ag S4 103.31(5) . 2_665 ?
C1 S1 Ag 107.31(16) . . ?
C15 S2 Ag 112.64(16) . 2_666 ?
C17 S3 Ag 100.34(17) . . ?
C31 S4 Ag 97.67(18) . 2_665 ?
N2 C1 N1 105.3(4) . . ?
N2 C1 S1 128.4(4) . . ?
N1 C1 S1 126.2(4) . . ?
C1 N1 C2 109.9(4) . . ?
C1 N1 C4 124.8(4) . . ?
C2 N1 C4 125.3(4) . . ?
C3 C2 N1 107.9(5) . . ?
C3 C2 H2 126.1 . . ?
N1 C2 H2 126.1 . . ?
C2 C3 N2 106.2(5) . . ?
C2 C3 H3 126.9 . . ?
N2 C3 H3 126.9 . . ?
C1 N2 C3 110.7(4) . . ?
C1 N2 C5 126.1(4) . . ?
C3 N2 C5 123.2(4) . . ?
N1 C4 H4A 109.5 . . ?
N1 C4 H4B 109.5 . . ?
H4A C4 H4B 109.5 . . ?
N1 C4 H4C 109.5 . . ?
H4A C4 H4C 109.5 . . ?
H4B C4 H4C 109.5 . . ?
N2 C5 C6 113.5(4) . . ?
N2 C5 H5A 108.9 . . ?
C6 C5 H5A 108.9 . . ?
N2 C5 H5B 108.9 . . ?
C6 C5 H5B 108.9 . . ?
H5A C5 H5B 107.7 . . ?
C11 C6 C7 119.3(5) . . ?
C11 C6 C5 119.7(5) . . ?
C7 C6 C5 120.9(5) . . ?
C8 C7 C6 120.5(5) . . ?
C8 C7 H7 119.7 . . ?
C6 C7 H7 119.7 . . ?
C9 C8 C7 120.6(5) . . ?
C9 C8 H8 119.7 . . ?
C7 C8 H8 119.7 . . ?
C8 C9 C10 118.6(5) . . ?
C8 C9 C12 120.9(5) . . ?
C10 C9 C12 120.4(5) . . ?
C11 C10 C9 121.5(5) . . ?
C11 C10 H10 119.2 . . ?
C9 C10 H10 119.2 . . ?
C10 C11 C6 119.5(5) . . ?
C10 C11 H11 120.3 . . ?
C6 C11 H11 120.3 . . ?
N3 C12 C9 113.2(4) . . ?
N3 C12 H12A 108.9 . . ?
C9 C12 H12A 108.9 . . ?
N3 C12 H12B 108.9 . . ?
C9 C12 H12B 108.9 . . ?
H12A C12 H12B 107.8 . . ?
C15 N3 C13 110.4(4) . . ?
C15 N3 C12 124.9(4) . . ?
C13 N3 C12 124.6(4) . . ?
C14 C13 N3 107.1(5) . . ?
C14 C13 H13 126.5 . . ?
N3 C13 H13 126.5 . . ?
C13 C14 N4 107.7(5) . . ?
C13 C14 H14 126.2 . . ?
N4 C14 H14 126.2 . . ?
C15 N4 C14 109.9(4) . . ?
C15 N4 C16 126.5(4) . . ?
C14 N4 C16 123.7(4) . . ?
N4 C15 N3 105.0(4) . . ?
N4 C15 S2 128.8(4) . . ?
N3 C15 S2 126.2(4) . . ?
N4 C16 H16A 109.5 . . ?
N4 C16 H16B 109.5 . . ?
H16A C16 H16B 109.5 . . ?
N4 C16 H16C 109.5 . . ?
H16A C16 H16C 109.5 . . ?
H16B C16 H16C 109.5 . . ?
N5 C17 N6 105.7(4) . . ?
N5 C17 S3 128.6(4) . . ?
N6 C17 S3 125.7(4) . . ?
C17 N5 C18 110.7(4) . . ?
C17 N5 C21 125.8(4) . . ?
C18 N5 C21 123.4(4) . . ?
C19 C18 N5 105.1(5) . . ?
C19 C18 H18 127.5 . . ?
N5 C18 H18 127.5 . . ?
N6 C19 C18 108.8(4) . . ?
N6 C19 H19 125.6 . . ?
C18 C19 H19 125.6 . . ?
C19 N6 C17 109.7(4) . . ?
C19 N6 C20 125.4(4) . . ?
C17 N6 C20 124.9(4) . . ?
N6 C20 H20A 109.5 . . ?
N6 C20 H20B 109.5 . . ?
H20A C20 H20B 109.5 . . ?
N6 C20 H20C 109.5 . . ?
H20A C20 H20C 109.5 . . ?
H20B C20 H20C 109.5 . . ?
N5 C21 C22 111.9(4) . . ?
N5 C21 H21A 109.2 . . ?
C22 C21 H21A 109.2 . . ?
N5 C21 H21B 109.2 . . ?
C22 C21 H21B 109.2 . . ?
H21A C21 H21B 107.9 . . ?
C23 C22 C27 118.7(5) . . ?
C23 C22 C21 120.4(5) . . ?
C27 C22 C21 120.9(5) . . ?
C24 C23 C22 120.9(5) . . ?
C24 C23 H23 119.5 . . ?
C22 C23 H23 119.5 . . ?
C23 C24 C25 120.9(5) . . ?
C23 C24 H24 119.5 . . ?
C25 C24 H24 119.5 . . ?
C26 C25 C24 117.7(5) . . ?
C26 C25 C28 121.1(5) . . ?
C24 C25 C28 121.2(5) . . ?
C25 C26 C27 122.0(5) . . ?
C25 C26 H26 119.0 . . ?
C27 C26 H26 119.0 . . ?
C26 C27 C22 119.7(5) . . ?
C26 C27 H27 120.2 . . ?
C22 C27 H27 120.2 . . ?
N7 C28 C25 112.4(4) . . ?
N7 C28 H28A 109.1 . . ?
C25 C28 H28A 109.1 . . ?
N7 C28 H28B 109.1 . . ?
C25 C28 H28B 109.1 . . ?
H28A C28 H28B 107.9 . . ?
C31 N7 C29 110.0(4) . . ?
C31 N7 C28 124.1(4) . . ?
C29 N7 C28 125.8(4) . . ?
C30 C29 N7 106.7(4) . . ?
C30 C29 H29 126.7 . . ?
N7 C29 H29 126.7 . . ?
C29 C30 N8 108.1(4) . . ?
C29 C30 H30 126.0 . . ?
N8 C30 H30 126.0 . . ?
C31 N8 C30 109.8(4) . . ?
C31 N8 C32 123.4(4) . . ?
C30 N8 C32 126.6(4) . . ?
N8 C31 N7 105.4(4) . . ?
N8 C31 S4 126.7(4) . . ?
N7 C31 S4 127.9(4) . . ?
N8 C32 H32A 109.5 . . ?
N8 C32 H32B 109.5 . . ?
H32A C32 H32B 109.5 . . ?
N8 C32 H32C 109.5 . . ?
H32A C32 H32C 109.5 . . ?
H32B C32 H32C 109.5 . . ?
O1 N9 O2 132.6(5) . . ?
O1 N9 O3 111.8(5) . . ?
O2 N9 O3 115.6(5) . . ?

loop_
_geom_bond_atom_site_label_1
_geom_bond_atom_site_label_2
_geom_bond_distance
_geom_bond_site_symmetry_2
_geom_bond_publ_flag
Ag S1 2.5590(13) . ?
Ag S2 2.5649(13) 2_666 ?
Ag S3 2.5786(14) . ?
Ag S4 2.6035(15) 2_665 ?
S1 C1 1.699(5) . ?
S2 C15 1.698(5) . ?
S3 C17 1.708(5) . ?
S4 C31 1.697(5) . ?
C1 N2 1.344(5) . ?
C1 N1 1.362(6) . ?
N1 C2 1.380(6) . ?
N1 C4 1.451(5) . ?
C2 C3 1.339(6) . ?
C2 H2 0.9500 . ?
C3 N2 1.395(6) . ?
C3 H3 0.9500 . ?
N2 C5 1.476(6) . ?
C4 H4A 0.9800 . ?
C4 H4B 0.9800 . ?
C4 H4C 0.9800 . ?
C5 C6 1.503(7) . ?
C5 H5A 0.9900 . ?
C5 H5B 0.9900 . ?
C6 C11 1.395(6) . ?
C6 C7 1.395(6) . ?
C7 C8 1.393(7) . ?
C7 H7 0.9500 . ?
C8 C9 1.386(6) . ?
C8 H8 0.9500 . ?
C9 C10 1.395(6) . ?
C9 C12 1.516(7) . ?
C10 C11 1.390(7) . ?
C10 H10 0.9500 . ?
C11 H11 0.9500 . ?
C12 N3 1.469(6) . ?
C12 H12A 0.9900 . ?
C12 H12B 0.9900 . ?
N3 C15 1.360(6) . ?
N3 C13 1.379(6) . ?
C13 C14 1.332(6) . ?
C13 H13 0.9500 . ?
C14 N4 1.383(6) . ?
C14 H14 0.9500 . ?
N4 C15 1.359(6) . ?
N4 C16 1.451(5) . ?
C16 H16A 0.9800 . ?
C16 H16B 0.9800 . ?
C16 H16C 0.9800 . ?
C17 N5 1.347(6) . ?
C17 N6 1.360(5) . ?
N5 C18 1.389(5) . ?
N5 C21 1.474(5) . ?
C18 C19 1.360(6) . ?
C18 H18 0.9500 . ?
C19 N6 1.355(6) . ?
C19 H19 0.9500 . ?
N6 C20 1.458(6) . ?
C20 H20A 0.9800 . ?
C20 H20B 0.9800 . ?
C20 H20C 0.9800 . ?
C21 C22 1.519(6) . ?
C21 H21A 0.9900 . ?
C21 H21B 0.9900 . ?
C22 C23 1.392(6) . ?
C22 C27 1.401(7) . ?
C23 C24 1.383(7) . ?
C23 H23 0.9500 . ?
C24 C25 1.400(7) . ?
C24 H24 0.9500 . ?
C25 C26 1.387(6) . ?
C25 C28 1.496(7) . ?
C26 C27 1.388(7) . ?
C26 H26 0.9500 . ?
C27 H27 0.9500 . ?
C28 N7 1.463(5) . ?
C28 H28A 0.9900 . ?
C28 H28B 0.9900 . ?
N7 C31 1.362(6) . ?
N7 C29 1.389(5) . ?
C29 C30 1.342(6) . ?
C29 H29 0.9500 . ?
C30 N8 1.376(6) . ?
C30 H30 0.9500 . ?
N8 C31 1.361(5) . ?
N8 C32 1.461(5) . ?
C32 H32A 0.9800 . ?
C32 H32B 0.9800 . ?
C32 H32C 0.9800 . ?
N9 O1 1.206(5) . ?
N9 O2 1.235(5) . ?
N9 O3 1.318(6) . ?

loop_
_geom_torsion_atom_site_label_1
_geom_torsion_atom_site_label_2
_geom_torsion_atom_site_label_3
_geom_torsion_atom_site_label_4
_geom_torsion
_geom_torsion_site_symmetry_1
_geom_torsion_site_symmetry_2
_geom_torsion_site_symmetry_3
_geom_torsion_site_symmetry_4
_geom_torsion_publ_flag
Ag S1 C1 N2 -70.6(5) . . . . ?
Ag S1 C1 N1 107.9(4) . . . . ?
N2 C1 N1 C2 -2.4(5) . . . . ?
S1 C1 N1 C2 178.9(4) . . . . ?
N2 C1 N1 C4 178.2(4) . . . . ?
S1 C1 N1 C4 -0.5(7) . . . . ?
C1 N1 C2 C3 1.5(6) . . . . ?
C4 N1 C2 C3 -179.1(4) . . . . ?
N1 C2 C3 N2 0.0(6) . . . . ?
N1 C1 N2 C3 2.4(5) . . . . ?
S1 C1 N2 C3 -178.9(4) . . . . ?
N1 C1 N2 C5 -179.2(4) . . . . ?
S1 C1 N2 C5 -0.5(7) . . . . ?
C2 C3 N2 C1 -1.6(6) . . . . ?
C2 C3 N2 C5 180.0(4) . . . . ?
C1 N2 C5 C6 -98.7(6) . . . . ?
C3 N2 C5 C6 79.6(6) . . . . ?
N2 C5 C6 C11 -94.9(5) . . . . ?
N2 C5 C6 C7 84.2(6) . . . . ?
C11 C6 C7 C8 -1.4(7) . . . . ?
C5 C6 C7 C8 179.6(4) . . . . ?
C6 C7 C8 C9 1.3(7) . . . . ?
C7 C8 C9 C10 0.5(7) . . . . ?
C7 C8 C9 C12 177.4(4) . . . . ?
C8 C9 C10 C11 -2.1(7) . . . . ?
C12 C9 C10 C11 -179.1(4) . . . . ?
C9 C10 C11 C6 2.0(7) . . . . ?
C7 C6 C11 C10 -0.3(7) . . . . ?
C5 C6 C11 C10 178.8(4) . . . . ?
C8 C9 C12 N3 96.1(5) . . . . ?
C10 C9 C12 N3 -87.0(5) . . . . ?
C9 C12 N3 C15 101.4(5) . . . . ?
C9 C12 N3 C13 -82.3(6) . . . . ?
C15 N3 C13 C14 0.5(6) . . . . ?
C12 N3 C13 C14 -176.3(4) . . . . ?
N3 C13 C14 N4 0.4(6) . . . . ?
C13 C14 N4 C15 -1.2(6) . . . . ?
C13 C14 N4 C16 178.3(4) . . . . ?
C14 N4 C15 N3 1.4(5) . . . . ?
C16 N4 C15 N3 -178.1(4) . . . . ?
C14 N4 C15 S2 179.4(4) . . . . ?
C16 N4 C15 S2 -0.1(7) . . . . ?
C13 N3 C15 N4 -1.2(5) . . . . ?
C12 N3 C15 N4 175.6(4) . . . . ?
C13 N3 C15 S2 -179.2(4) . . . . ?
C12 N3 C15 S2 -2.5(7) . . . . ?
Ag S2 C15 N4 32.1(5) 2_666 . . . ?
Ag S2 C15 N3 -150.3(4) 2_666 . . . ?
Ag S3 C17 N5 71.6(5) . . . . ?
Ag S3 C17 N6 -109.6(4) . . . . ?
N6 C17 N5 C18 -0.4(5) . . . . ?
S3 C17 N5 C18 178.6(4) . . . . ?
N6 C17 N5 C21 178.9(4) . . . . ?
S3 C17 N5 C21 -2.1(7) . . . . ?
C17 N5 C18 C19 0.8(6) . . . . ?
C21 N5 C18 C19 -178.5(4) . . . . ?
N5 C18 C19 N6 -1.0(6) . . . . ?
C18 C19 N6 C17 0.8(6) . . . . ?
C18 C19 N6 C20 178.7(5) . . . . ?
N5 C17 N6 C19 -0.3(6) . . . . ?
S3 C17 N6 C19 -179.3(4) . . . . ?
N5 C17 N6 C20 -178.2(4) . . . . ?
S3 C17 N6 C20 2.8(7) . . . . ?
C17 N5 C21 C22 97.4(6) . . . . ?
C18 N5 C21 C22 -83.4(5) . . . . ?
N5 C21 C22 C23 -76.0(5) . . . . ?
N5 C21 C22 C27 102.9(5) . . . . ?
C27 C22 C23 C24 -0.2(7) . . . . ?
C21 C22 C23 C24 178.7(4) . . . . ?
C22 C23 C24 C25 0.3(7) . . . . ?
C23 C24 C25 C26 0.2(7) . . . . ?
C23 C24 C25 C28 -179.8(4) . . . . ?
C24 C25 C26 C27 -0.7(7) . . . . ?
C28 C25 C26 C27 179.3(4) . . . . ?
C25 C26 C27 C22 0.7(7) . . . . ?
C23 C22 C27 C26 -0.3(7) . . . . ?
C21 C22 C27 C26 -179.2(4) . . . . ?
C26 C25 C28 N7 106.5(5) . . . . ?
C24 C25 C28 N7 -73.6(6) . . . . ?
C25 C28 N7 C31 134.2(5) . . . . ?
C25 C28 N7 C29 -45.4(7) . . . . ?
C31 N7 C29 C30 -0.1(6) . . . . ?
C28 N7 C29 C30 179.6(5) . . . . ?
N7 C29 C30 N8 0.6(6) . . . . ?
C29 C30 N8 C31 -1.0(6) . . . . ?
C29 C30 N8 C32 -176.9(5) . . . . ?
C30 N8 C31 N7 0.9(5) . . . . ?
C32 N8 C31 N7 176.9(4) . . . . ?
C30 N8 C31 S4 178.0(4) . . . . ?
C32 N8 C31 S4 -5.9(7) . . . . ?
C29 N7 C31 N8 -0.5(5) . . . . ?
C28 N7 C31 N8 179.8(4) . . . . ?
C29 N7 C31 S4 -177.6(4) . . . . ?
C28 N7 C31 S4 2.7(7) . . . . ?
Ag S4 C31 N8 82.8(4) 2_665 . . . ?
Ag S4 C31 N7 -100.6(5) 2_665 . . . ?
